data_2001190
loop_
_publ_author_name
'Kagawa, H.'
'Sagawa, M.'
'Kakuta, A.'

_publ_section_title
;
 3-(4-<i>tert</i>-Butylphenyl)-3-hydroxy-1-(4-methoxyphenyl)-2-propen-1-one:
 an SHG active \b-diketone
;
_journal_issue 12
_journal_name_full 'Acta Crystallographica Section C'
_journal_page_first 2181
_journal_page_last 2183
_journal_paper_doi 10.1107/S0108270193005906
_journal_volume 49
_journal_year 1993
_chemical_formula_sum 'C20 H22 O3'
_chemical_formula_weight 310.39
_symmetry_cell_setting orthorhombic
_symmetry_space_group_name_Hall 'P 2c -2n'
_symmetry_space_group_name_H-M 'P n a 21'
_atom_type_scat_source IntTabIV
_cell_angle_alpha 90.
_cell_angle_beta 90.
_cell_angle_gamma 90.
_cell_formula_units_Z 4
_cell_length_a 10.6819(9)
_cell_length_b 9.9640(10)
_cell_length_c 16.2694(9)
_cell_measurement_reflns_used 25
_cell_measurement_temperature 296
_cell_measurement_theta_max 39.7
_cell_measurement_theta_min 37.4
_cell_volume 1731.6(2)
_diffrn_measurement_device 'Rigaku AFC-5R'
_diffrn_measurement_method \w-2\q
_diffrn_radiation_type CuK\a
_diffrn_radiation_wavelength 1.54178
_diffrn_reflns_limit_h_max 0
_diffrn_reflns_limit_h_min -11
_diffrn_reflns_limit_k_max 0
_diffrn_reflns_limit_k_min -11
_diffrn_reflns_limit_l_max 0
_diffrn_reflns_limit_l_min -11
_diffrn_reflns_number 1517
_diffrn_reflns_theta_max 60
_diffrn_standards_decay_% 0
_diffrn_standards_interval_count 150
_diffrn_standards_number 3
_exptl_absorpt_coefficient_mu 0.595
_exptl_absorpt_correction_T_max 1.47
_exptl_absorpt_correction_T_min 0.78
_exptl_absorpt_correction_type 'empirical (Walker & Stuart, 1983)'
_exptl_crystal_colour Colourless
_exptl_crystal_density_diffrn 1.191
_exptl_crystal_description Plate
_exptl_crystal_size_max 0.400
_exptl_crystal_size_mid 0.400
_exptl_crystal_size_min 0.150
_refine_diff_density_max 0.16
_refine_diff_density_min -0.12
_refine_ls_extinction_coef 'secondary_0.12070 x 10^-5^'
_refine_ls_extinction_method Lorentz-polarization
_refine_ls_goodness_of_fit_obs 1.59
_refine_ls_hydrogen_treatment noref
_refine_ls_number_parameters 235
_refine_ls_number_reflns 1047
_refine_ls_R_factor_obs 0.048
_refine_ls_shift/esd_max 0.07
_refine_ls_structure_factor_coef F
_refine_ls_weighting_details 'w = 1/\s^2^(F~o~)'
_refine_ls_weighting_scheme calc
_refine_ls_wR_factor_obs 0.064
_reflns_number_observed 1047
_reflns_number_total 1517
_reflns_observed_criterion I>3.00\s(I)
_cod_data_source_file hl1029.cif
_cod_data_source_block hl1029_structure_1_of_1
_cod_depositor_comments
;
The following automatic conversions were performed:

'_refine_ls_weighting_scheme' value 'w = 1/\s^2^(F~o~)' was changed
to 'calc'. New tag '_refine_ls_weighting_details' was created. The
value of the new tag was set to 'w = 1/\s^2^(F~o~)'.

Automatic conversion script
Id: cif_fix_values 3143 2015-03-26 13:38:13Z robertas 
;
_cod_original_cell_volume 1731.6(4)
_cod_database_code 2001190

loop_
_atom_site_label
_atom_site_fract_x
_atom_site_fract_y
_atom_site_fract_z
O(1) .5144(5) .1096(5) -.4411
O(2) .9337(4) .0743(5) -.1702(4)
O(3) .9631(3) .0830(5) -.0195(4)
C(1) .6394(5) .1984(5) -.2391(4)
C(2) .5636(5) .2046(6) -.3084(4)
C(3) .5870(5) .1174(6) -.3732(4)
C(4) .6893(6) .0332(7) -.3697(4)
C(5) .7674(6) .0327(6) -.3018(4)
C(6) .7422(5) .1153(5) -.2349(4)
C(7) .8204(5) .1072(5) -.1605(5)
C(8) .7717(5) .1293(6) -.0813(4)
C(9) .8437(5) .1143(5) -.0126(4)
C(10) .7974(5) .1214(5) .0721(4)
C(11) .6782(5) .1683(6) .0921(4)
C(12) .6357(5) .1673(6) .1725(4)
C(13) .7102(5) .1192(5) .2362(4)
C(14) .8282(5) .0727(6) .2170(5)
C(15) .8712(5) .0756(6) .1358(5)
C(16) .4020(7) .1817(8) -.4440(5)
C(17) .6620(5) .1176(6) .3244(4)
C(18) .5140(10) .154(2) .3260(10)
C(19) .665(2) -.0260(10) .3560(10)
C(20) .728(2) .217(2) .3730(10)
C(21) .7710(10) .060(2) .3890(8)
C(22) .548(2) .041(2) .3310(10)
C(23) .6470(10) .268(2) .3550(10)
H(1) .6221 .2597 -.1960
H(2) .4970 .2679 -.3112
H(4) .7088 -.0142 -.4188
H(5) .8373 -.0232 -.3097
H(8) .6865 .1543 -.0749
H(11) .6199 .2102 .0450
H(12) .5520 .1938 .1916
H(14) .8892 .0487 .2695
H(15) .9545 .0435 .1243
H(16) .3607 .1819 -.5000
H(16a) .4333 .2719 -.4467
H(16b) .3599 .1699 -.4081
H(23) .9859 .0757 -.0941

loop_
_geom_angle_atom_site_label_1
_geom_angle_atom_site_label_2
_geom_angle_atom_site_label_3
_geom_angle
_geom_angle_publ_flag
C(3) O(1) C(16) 119.4(5) no
C(2) C(1) C(6) 122.1(5) no
C(1) C(2) C(3) 118.9(5) no
O(1) C(3) C(2) 123.6(5) no
O(1) C(3) C(4) 117.0(5) no
C(2) C(3) C(4) 119.4(5) no
C(3) C(4) C(5) 120.9(5) no
C(4) C(5) C(6) 120.3(5) no
C(1) C(6) C(5) 118.2(5) no
C(1) C(6) C(7) 121.7(5) no
C(5) C(6) C(7) 120.1(5) no
O(2) C(7) C(6) 117.1(5) yes
O(2) C(7) C(8) 120.6(5) yes
C(6) C(7) C(8) 122.3(4) yes
C(7) C(8) C(9) 121.6(4) yes
O(3) C(9) C(8) 120.1(5) yes
O(3) C(9) C(10) 114.6(5) yes
C(8) C(9) C(10) 125.1(4) yes
C(9) C(10) C(11) 122.9(5) no
C(9) C(10) C(15) 119.9(4) no
C(11) C(10) C(15) 117.2(5) no
C(10) C(11) C(12) 121.1(5) no
C(11) C(12) C(13) 121.2(5) no
C(12) C(13) C(14) 118.1(5) no
C(12) C(13) C(17) 120.7(5) no
C(14) C(13) C(17) 121.2(5) no
C(13) C(14) C(15) 120.4(5) no
C(10) C(15) C(14) 121.9(5) no
C(13) C(17) C(18) 109.8(7) no
C(13) C(17) C(19) 108.9(7) no
C(13) C(17) C(20) 110.1(8) no
C(13) C(17) C(21) 111.1(6) no
C(13) C(17) C(22) 111.4(8) no
C(13) C(17) C(23) 108.5(7) no
C(18) C(17) C(19) 103.0(10) no
C(18) C(17) C(20) 108.0(10) no
C(19) C(17) C(20) 116.0(10) no
C(21) C(17) C(22) 111.0(10) no
C(21) C(17) C(23) 101.6(9) no
C(22) C(17) C(23) 113.0(10) no

loop_
_geom_bond_atom_site_label_1
_geom_bond_atom_site_label_2
_geom_bond_distance
_geom_bond_publ_flag
O(1) C(3) 1.352(7) no
O(1) C(16) 1.400(8) no
O(2) C(7) 1.264(6) yes
O(3) C(9) 1.318(6) yes
O(3) H(23) 1.240 yes
C(1) C(2) 1.388(8) no
C(1) C(6) 1.377(7) no
C(2) C(3) 1.390(8) no
C(3) C(4) 1.378(8) no
C(4) C(5) 1.384(9) no
C(5) C(6) 1.391(8) no
C(6) C(7) 1.474(8) yes
C(7) C(8) 1.407(8) yes
C(8) C(9) 1.365(8) yes
C(9) C(10) 1.466(7) yes
O(2) H(23) 1.358 yes
C(10) C(11) 1.396(7) no
C(10) C(15) 1.397(7) no
C(11) C(12) 1.385(8) no
C(12) C(13) 1.391(7) no
C(13) C(14) 1.379(8) no
C(13) C(17) 1.525(8) no
C(14) C(15) 1.400(9) no
C(17) C(18) 1.620(10) no
C(17) C(19) 1.520(10) no
C(17) C(20) 1.440(10) no
C(17) C(21) 1.670(10) no
C(17) C(22) 1.440(10) no
C(17) C(23) 1.58(2) no

loop_
_geom_torsion_atom_site_label_1
_geom_torsion_atom_site_label_2
_geom_torsion_atom_site_label_3
_geom_torsion_atom_site_label_4
_geom_torsion
_geom_torsion_publ_flag
O(1) C(3) C(2) C(1) 175.8(5) no
O(1) C(3) C(4) C(5) -178.8(5) no
O(2) C(7) C(6) C(1) -152.9(5) yes
O(2) C(7) C(6) C(5) 30.4(8) yes
O(2) C(7) C(8) C(9) -0.9(8) yes
O(3) C(9) C(8) C(7) 2.4(8) yes
O(3) C(9) C(10) C(11) 172.2(5) yes
O(3) C(9) C(10) C(15) -10.4(7) yes
C(1) C(2) C(3) C(4) -4.3(8) no
C(1) C(6) C(5) C(4) -1.2(9) no
C(1) C(6) C(7) C(8) 29.7(8) yes
C(2) C(1) C(6) C(5) -1.9(8) no
C(2) C(1) C(6) C(7) -178.7(5) no
C(2) C(3) O(1) C(16) -7.1(9) no
C(2) C(3) C(4) C(5) 1.2(9) no
C(3) C(2) C(1) C(6) 4.7(8) no
C(4) C(3) O(1) C(16) 173.0(6) no
C(4) C(5) C(6) C(7) 175.6(5) no
C(5) C(6) C(7) C(8) -146.9(5) yes
C(6) C(7) C(8) C(9) 176.4(5) yes
C(7) C(8) C(9) C(10) -173.3(5) yes
C(8) C(9) C(10) C(11) -11.9(8) yes
C(8) C(9) C(10) C(15) 165.5(5) yes
C(9) C(10) C(11) C(12) 176.8(6) no
C(9) C(10) C(15) C(14) -176.0(6) no
C(10) C(11) C(12) C(13) -0.2(9) no
C(10) C(15) C(14) C(13) -1.6(9) no
C(11) C(10) C(15) C(14) 1.5(8) no
C(11) C(12) C(13) C(14) 0.2(9) no
C(11) C(12) C(13) C(17) -179.5(6) no
C(12) C(11) C(10) C(15) -0.6(8) no
C(12) C(13) C(14) C(15) 0.7(8) no
C(12) C(13) C(17) C(18) 9.0(10) no
C(12) C(13) C(17) C(19) 121.7(9) no
C(12) C(13) C(17) C(20) -110.0(10) no
C(14) C(13) C(17) C(18) -170.3(9) no
C(14) C(13) C(17) C(19) -58.0(10) no
C(14) C(13) C(17) C(20) 70.0(10) no
